data_2234135
loop_
_publ_author_name
'Sridevi, Gunaseelan'
'Kalaivani, Doraisamyraja'

_publ_section_title
;
 2-Methylpyridinium 5-(2,4-dinitrophenyl)-1,3-dimethylbarbiturate
;
_journal_coeditor_code BV2197
_journal_issue 4
_journal_name_full 'Acta Crystallographica Section E'
_journal_page_first o1044
_journal_paper_doi 10.1107/S1600536812009440
_journal_volume 68
_journal_year 2012
_chemical_formula_iupac 'C6 H8 N +, C12 H9 N4 O7 -'
_chemical_formula_moiety 'C6 H8 N +, C12 H9 N4 O7 -'
_chemical_formula_sum 'C18 H17 N5 O7'
_chemical_formula_weight 415.37
_chemical_name_common
;
2-Methylpyridinium 5-(2,4-dinitrophenyl)-1,3-dimethylbarbiturate
;
_chemical_name_systematic
;
2-Methylpyridinium 5-(2,4-dinitrophenyl)-1,3-dimethyl-2,6-dioxo-
1,2,3,6-tetrahydropyrimidin-4-olate
;
_space_group_IT_number 14
_symmetry_cell_setting monoclinic
_symmetry_space_group_name_Hall '-P 2yn'
_symmetry_space_group_name_H-M 'P 1 21/n 1'
_atom_sites_solution_hydrogens geom
_atom_sites_solution_primary direct
_atom_sites_solution_secondary difmap
_audit_creation_method SHELXL-97
_cell_angle_alpha 90.00
_cell_angle_beta 101.029(2)
_cell_angle_gamma 90.00
_cell_formula_units_Z 4
_cell_length_a 12.8242(8)
_cell_length_b 7.0696(5)
_cell_length_c 21.5409(14)
_cell_measurement_reflns_used 6197
_cell_measurement_temperature 293(2)
_cell_measurement_theta_max 25.25
_cell_measurement_theta_min 2.88
_cell_volume 1916.9(2)
_computing_cell_refinement 'APEX2 and SAINT (Bruker, 2004)'
_computing_data_collection 'APEX2 (Bruker, 2004)'
_computing_data_reduction 'SAINT (Bruker, 2004)'
_computing_molecular_graphics
;
ORTEP-3 (Farrugia, 1997) and Mercury (Macrae <i>et al.</i>,
2008)
;
_computing_publication_material 'PLATON (Spek, 2009)'
_computing_structure_refinement 'SHELXL97 (Sheldrick, 2008)'
_computing_structure_solution 'SIR92 (Altomare <i>et al.</i>, 1993)'
_diffrn_ambient_temperature 293(2)
_diffrn_measured_fraction_theta_full 0.995
_diffrn_measured_fraction_theta_max 0.995
_diffrn_measurement_device_type 'Bruker Kappa APEXII CCD'
_diffrn_measurement_method '\w and \f scan'
_diffrn_radiation_monochromator graphite
_diffrn_radiation_source 'fine-focus sealed tube'
_diffrn_radiation_type MoK\a
_diffrn_radiation_wavelength 0.71073
_diffrn_reflns_av_R_equivalents 0.0000
_diffrn_reflns_av_sigmaI/netI 0.0182
_diffrn_reflns_limit_h_max 15
_diffrn_reflns_limit_h_min -15
_diffrn_reflns_limit_k_max 8
_diffrn_reflns_limit_k_min 0
_diffrn_reflns_limit_l_max 25
_diffrn_reflns_limit_l_min 0
_diffrn_reflns_number 3527
_diffrn_reflns_theta_full 25.42
_diffrn_reflns_theta_max 25.42
_diffrn_reflns_theta_min 3.03
_exptl_absorpt_coefficient_mu 0.113
_exptl_absorpt_correction_T_max 0.9832
_exptl_absorpt_correction_T_min 0.9168
_exptl_absorpt_correction_type multi-scan
_exptl_absorpt_process_details '(SADABS; Bruker, 2004)'
_exptl_crystal_colour red
_exptl_crystal_density_diffrn 1.439
_exptl_crystal_density_method 'not measured'
_exptl_crystal_description block
_exptl_crystal_F_000 864
_exptl_crystal_size_max 0.30
_exptl_crystal_size_mid 0.25
_exptl_crystal_size_min 0.15
_refine_diff_density_max 0.150
_refine_diff_density_min -0.165
_refine_ls_extinction_method none
_refine_ls_goodness_of_fit_ref 1.041
_refine_ls_hydrogen_treatment constr
_refine_ls_matrix_type full
_refine_ls_number_parameters 275
_refine_ls_number_reflns 3527
_refine_ls_number_restraints 0
_refine_ls_restrained_S_all 1.041
_refine_ls_R_factor_all 0.0496
_refine_ls_R_factor_gt 0.0363
_refine_ls_shift/su_max 0.000
_refine_ls_shift/su_mean 0.000
_refine_ls_structure_factor_coef Fsqd
_refine_ls_weighting_details 'calc w=1/[\s^2^(Fo^2^)+(0.0450P)^2^+0.4365P] where P=(Fo^2^+2Fc^2^)/3'
_refine_ls_weighting_scheme calc
_refine_ls_wR_factor_gt 0.0899
_refine_ls_wR_factor_ref 0.0988
_reflns_number_gt 2790
_reflns_number_total 3527
_reflns_threshold_expression I>2sigma(I)
_cod_data_source_file bv2197.cif
_cod_data_source_block I
_cod_original_sg_symbol_H-M 'P 21/n'
_cod_database_code 2234135
_cod_database_fobs_code 2234135

loop_
_symmetry_equiv_pos_as_xyz
'x, y, z'
'-x+1/2, y+1/2, -z+1/2'
'-x, -y, -z'
'x-1/2, -y-1/2, z-1/2'

loop_
_atom_site_type_symbol
_atom_site_label
_atom_site_fract_x
_atom_site_fract_y
_atom_site_fract_z
_atom_site_U_iso_or_equiv
_atom_site_adp_type
_atom_site_calc_flag
_atom_site_refinement_flags
_atom_site_occupancy
_atom_site_symmetry_multiplicity
_atom_site_disorder_assembly
_atom_site_disorder_group
O O1 0.25790(8) 0.59806(19) 0.13771(6) 0.0652(4) Uani d . 1 1 . .
O O2 0.58313(8) 0.84817(17) 0.13910(5) 0.0521(3) Uani d . 1 1 . .
O O3 0.49962(8) 0.55652(17) 0.31960(5) 0.0550(3) Uani d . 1 1 . .
O O4 0.53244(10) 0.9752(2) 0.33842(6) 0.0694(4) Uani d . 1 1 . .
O O5 0.60991(12) 0.8263(2) 0.42199(6) 0.0831(4) Uani d . 1 1 . .
O O6 0.98964(12) 0.8224(3) 0.43012(8) 0.1054(6) Uani d . 1 1 . .
O O7 1.04967(11) 0.7451(2) 0.34758(8) 0.0851(5) Uani d . 1 1 . .
N N1 0.41979(10) 0.72838(19) 0.13974(6) 0.0457(3) Uani d . 1 1 . .
N N2 0.37859(9) 0.58307(18) 0.22914(6) 0.0453(3) Uani d . 1 1 . .
N N3 0.60166(12) 0.8717(2) 0.36639(6) 0.0552(4) Uani d . 1 1 . .
N N4 0.97702(13) 0.7814(2) 0.37450(9) 0.0678(5) Uani d . 1 1 . .
C C1 0.38684(15) 0.7872(3) 0.07370(8) 0.0711(6) Uani d . 1 1 . .
H H1A 0.4128 0.9125 0.0685 0.107 Uiso calc PR 0.62(3) 1 A 1
H H1B 0.3107 0.7867 0.0625 0.107 Uiso calc PR 0.62(3) 1 A 1
H H1C 0.4154 0.7011 0.0468 0.107 Uiso calc PR 0.62(3) 1 A 1
H H1C1 0.4484 0.8199 0.0567 0.107 Uiso d PR 0.38(3) 1 A 2
H H1C2 0.3408 0.8951 0.0715 0.107 Uiso d PR 0.38(3) 1 A 2
H H1C3 0.3497 0.6853 0.0496 0.107 Uiso d PR 0.38(3) 1 A 2
C C2 0.34662(11) 0.6346(2) 0.16695(7) 0.0461(4) Uani d . 1 1 . .
C C3 0.30525(14) 0.4711(3) 0.25827(10) 0.0714(6) Uani d . 1 1 . .
H H3A 0.2900 0.5371 0.2945 0.107 Uiso calc R 1 1 . .
H H3B 0.3370 0.3510 0.2713 0.107 Uiso calc R 1 1 . .
H H3C 0.2405 0.4516 0.2282 0.107 Uiso calc R 1 1 . .
C C4 0.48022(11) 0.6176(2) 0.26412(7) 0.0404(3) Uani d . 1 1 . .
C C5 0.55251(10) 0.71463(19) 0.23462(6) 0.0363(3) Uani d . 1 1 . .
C C6 0.52461(11) 0.7686(2) 0.17015(7) 0.0390(3) Uani d . 1 1 . .
C C7 0.65998(11) 0.74854(18) 0.26967(6) 0.0351(3) Uani d . 1 1 . .
C C8 0.68428(11) 0.8054(2) 0.33312(7) 0.0412(3) Uani d . 1 1 . .
C C9 0.78652(12) 0.8162(2) 0.36788(7) 0.0476(4) Uani d . 1 1 . .
H H9 0.7991 0.8498 0.4104 0.057 Uiso calc R 1 1 . .
C C10 0.86841(12) 0.7759(2) 0.33778(8) 0.0472(4) Uani d . 1 1 . .
C C11 0.85129(12) 0.7277(2) 0.27469(8) 0.0466(4) Uani d . 1 1 . .
H H11 0.9082 0.7047 0.2547 0.056 Uiso calc R 1 1 . .
C C12 0.74849(11) 0.7141(2) 0.24194(7) 0.0405(3) Uani d . 1 1 . .
H H12 0.7372 0.6805 0.1994 0.049 Uiso calc R 1 1 . .
N N5 0.61757(9) 0.36331(18) 0.41383(6) 0.0434(3) Uani d . 1 1 . .
H H5A 0.5829 0.4153 0.3800 0.052 Uiso calc R 1 1 . .
C C13 0.44507(13) 0.3047(3) 0.43878(8) 0.0616(5) Uani d . 1 1 . .
H H13A 0.4246 0.4261 0.4205 0.092 Uiso calc R 1 1 . .
H H13B 0.4158 0.2883 0.4762 0.092 Uiso calc R 1 1 . .
H H13C 0.4187 0.2072 0.4089 0.092 Uiso calc R 1 1 . .
C C14 0.56244(12) 0.2933(2) 0.45537(7) 0.0447(4) Uani d . 1 1 . .
C C15 0.72358(12) 0.3570(2) 0.42194(8) 0.0530(4) Uani d . 1 1 . .
H H15 0.7579 0.4067 0.3913 0.064 Uiso calc R 1 1 . .
C C16 0.78080(14) 0.2779(3) 0.47504(9) 0.0638(5) Uani d . 1 1 . .
H H16 0.8545 0.2717 0.4811 0.077 Uiso calc R 1 1 . .
C C17 0.72821(16) 0.2074(3) 0.51962(9) 0.0686(5) Uani d . 1 1 . .
H H17 0.7664 0.1546 0.5566 0.082 Uiso calc R 1 1 . .
C C18 0.61948(15) 0.2143(3) 0.50993(8) 0.0602(5) Uani d . 1 1 . .
H H18 0.5841 0.1655 0.5403 0.072 Uiso calc R 1 1 . .

loop_
_atom_site_aniso_label
_atom_site_aniso_U_11
_atom_site_aniso_U_22
_atom_site_aniso_U_33
_atom_site_aniso_U_12
_atom_site_aniso_U_13
_atom_site_aniso_U_23
O1 0.0384(6) 0.0833(9) 0.0665(7) -0.0017(6) -0.0081(5) -0.0018(7)
O2 0.0521(6) 0.0640(7) 0.0406(6) -0.0043(5) 0.0101(5) 0.0080(5)
O3 0.0508(6) 0.0660(8) 0.0458(6) -0.0074(5) 0.0030(5) 0.0188(5)
O4 0.0682(8) 0.0715(9) 0.0722(8) 0.0120(7) 0.0225(7) -0.0144(7)
O5 0.1004(10) 0.1142(12) 0.0405(7) -0.0185(9) 0.0278(7) -0.0079(7)
O6 0.0762(10) 0.1480(16) 0.0739(10) -0.0106(10) -0.0311(8) -0.0053(10)
O7 0.0414(7) 0.0957(11) 0.1117(12) -0.0104(7) -0.0020(8) 0.0226(9)
N1 0.0428(7) 0.0528(8) 0.0379(7) 0.0017(6) -0.0018(5) 0.0019(6)
N2 0.0368(6) 0.0482(8) 0.0497(7) -0.0033(5) 0.0050(5) 0.0045(6)
N3 0.0637(9) 0.0614(9) 0.0440(8) -0.0126(8) 0.0187(7) -0.0133(7)
N4 0.0493(9) 0.0633(10) 0.0807(12) -0.0116(7) -0.0128(8) 0.0157(9)
C1 0.0662(11) 0.0939(15) 0.0451(10) -0.0040(10) -0.0097(8) 0.0135(10)
C2 0.0386(8) 0.0465(9) 0.0505(9) 0.0043(7) 0.0021(7) -0.0032(7)
C3 0.0498(10) 0.0804(14) 0.0828(13) -0.0159(9) 0.0093(9) 0.0196(11)
C4 0.0389(7) 0.0388(8) 0.0423(8) 0.0018(6) 0.0048(6) 0.0017(6)
C5 0.0374(7) 0.0344(7) 0.0360(7) 0.0018(6) 0.0047(6) -0.0009(6)
C6 0.0398(7) 0.0373(8) 0.0393(8) 0.0034(6) 0.0059(6) -0.0030(6)
C7 0.0399(7) 0.0289(7) 0.0356(7) -0.0002(6) 0.0050(6) 0.0019(5)
C8 0.0468(8) 0.0383(8) 0.0384(8) -0.0052(6) 0.0084(6) 0.0009(6)
C9 0.0556(9) 0.0452(9) 0.0378(8) -0.0107(7) -0.0018(7) 0.0024(7)
C10 0.0413(8) 0.0397(8) 0.0541(9) -0.0072(7) -0.0073(7) 0.0089(7)
C11 0.0395(8) 0.0399(8) 0.0607(10) 0.0014(6) 0.0102(7) 0.0050(7)
C12 0.0425(7) 0.0374(8) 0.0411(8) 0.0030(6) 0.0062(6) -0.0019(6)
N5 0.0440(7) 0.0465(7) 0.0380(6) -0.0003(6) 0.0035(5) 0.0016(6)
C13 0.0480(9) 0.0805(13) 0.0576(10) -0.0059(9) 0.0132(8) 0.0028(9)
C14 0.0498(8) 0.0434(9) 0.0402(8) -0.0049(7) 0.0070(7) -0.0030(7)
C15 0.0449(9) 0.0567(10) 0.0574(10) -0.0032(7) 0.0097(7) -0.0012(8)
C16 0.0472(9) 0.0676(12) 0.0707(12) 0.0041(8) -0.0040(9) -0.0013(10)
C17 0.0714(12) 0.0662(12) 0.0584(11) 0.0080(10) -0.0121(9) 0.0101(9)
C18 0.0725(12) 0.0598(11) 0.0466(9) -0.0047(9) 0.0071(8) 0.0110(8)

loop_
_atom_type_symbol
_atom_type_description
_atom_type_scat_dispersion_real
_atom_type_scat_dispersion_imag
_atom_type_scat_source
C C 0.0033 0.0016 'International Tables Vol C Tables 4.2.6.8 and 6.1.1.4'
H H 0.0000 0.0000 'International Tables Vol C Tables 4.2.6.8 and 6.1.1.4'
N N 0.0061 0.0033 'International Tables Vol C Tables 4.2.6.8 and 6.1.1.4'
O O 0.0106 0.0060 'International Tables Vol C Tables 4.2.6.8 and 6.1.1.4'

loop_
_geom_angle_atom_site_label_1
_geom_angle_atom_site_label_2
_geom_angle_atom_site_label_3
_geom_angle
C2 N1 C6 124.79(12)
C2 N1 C1 117.35(13)
C6 N1 C1 117.85(13)
C2 N2 C4 123.63(13)
C2 N2 C3 117.81(13)
C4 N2 C3 118.32(13)
O4 N3 O5 124.05(15)
O4 N3 C8 118.52(13)
O5 N3 C8 117.33(15)
O6 N4 O7 123.52(16)
O6 N4 C10 118.22(18)
O7 N4 C10 118.26(17)
N1 C1 H1A 109.5
N1 C1 H1B 109.5
N1 C1 H1C 109.5
N1 C1 H1C1 109.5
N1 C1 H1C2 109.5
H1C1 C1 H1C2 109.5
N1 C1 H1C3 109.5
H1C1 C1 H1C3 109.5
H1C2 C1 H1C3 109.5
O1 C2 N1 122.01(14)
O1 C2 N2 121.56(15)
N1 C2 N2 116.43(12)
N2 C3 H3A 109.5
N2 C3 H3B 109.5
H3A C3 H3B 109.5
N2 C3 H3C 109.5
H3A C3 H3C 109.5
H3B C3 H3C 109.5
O3 C4 N2 116.74(13)
O3 C4 C5 125.13(13)
N2 C4 C5 118.13(13)
C4 C5 C6 120.76(12)
C4 C5 C7 119.19(12)
C6 C5 C7 119.92(12)
O2 C6 N1 117.79(13)
O2 C6 C5 126.04(13)
N1 C6 C5 116.17(13)
C12 C7 C8 114.74(13)
C12 C7 C5 120.86(13)
C8 C7 C5 124.30(13)
C9 C8 C7 123.72(14)
C9 C8 N3 114.66(13)
C7 C8 N3 121.48(13)
C10 C9 C8 117.86(14)
C10 C9 H9 121.1
C8 C9 H9 121.1
C9 C10 C11 121.88(13)
C9 C10 N4 118.44(15)
C11 C10 N4 119.67(16)
C12 C11 C10 118.68(15)
C12 C11 H11 120.7
C10 C11 H11 120.7
C11 C12 C7 123.00(14)
C11 C12 H12 118.5
C7 C12 H12 118.5
C14 N5 C15 123.68(13)
C14 N5 H5A 118.2
C15 N5 H5A 118.2
C14 C13 H13A 109.5
C14 C13 H13B 109.5
H13A C13 H13B 109.5
C14 C13 H13C 109.5
H13A C13 H13C 109.5
H13B C13 H13C 109.5
N5 C14 C18 117.29(15)
N5 C14 C13 117.48(13)
C18 C14 C13 125.23(15)
N5 C15 C16 119.76(16)
N5 C15 H15 120.1
C16 C15 H15 120.1
C15 C16 C17 118.83(17)
C15 C16 H16 120.6
C17 C16 H16 120.6
C16 C17 C18 120.25(16)
C16 C17 H17 119.9
C18 C17 H17 119.9
C17 C18 C14 120.18(17)
C17 C18 H18 119.9
C14 C18 H18 119.9

loop_
_geom_bond_atom_site_label_1
_geom_bond_atom_site_label_2
_geom_bond_distance
O1 C2 1.2181(17)
O2 C6 1.2325(17)
O3 C4 1.2501(17)
O4 N3 1.2174(19)
O5 N3 1.2248(18)
O6 N4 1.213(2)
O7 N4 1.215(2)
N1 C2 1.369(2)
N1 C6 1.4071(18)
N1 C1 1.465(2)
N2 C2 1.3728(19)
N2 C4 1.3966(18)
N2 C3 1.460(2)
N3 C8 1.465(2)
N4 C10 1.465(2)
C1 H1A 0.9600
C1 H1B 0.9600
C1 H1C 0.9600
C1 H1C1 0.9599
C1 H1C2 0.9600
C1 H1C3 0.9600
C3 H3A 0.9600
C3 H3B 0.9600
C3 H3C 0.9600
C4 C5 1.400(2)
C5 C6 1.418(2)
C5 C7 1.4591(18)
C7 C12 1.401(2)
C7 C8 1.4014(19)
C8 C9 1.382(2)
C9 C10 1.366(2)
C9 H9 0.9300
C10 C11 1.377(2)
C11 C12 1.374(2)
C11 H11 0.9300
C12 H12 0.9300
N5 C14 1.3370(19)
N5 C15 1.3379(19)
N5 H5A 0.8600
C13 C14 1.481(2)
C13 H13A 0.9600
C13 H13B 0.9600
C13 H13C 0.9600
C14 C18 1.378(2)
C15 C16 1.356(2)
C15 H15 0.9300
C16 C17 1.369(3)
C16 H16 0.9300
C17 C18 1.371(3)
C17 H17 0.9300
C18 H18 0.9300

loop_
_geom_hbond_atom_site_label_D
_geom_hbond_atom_site_label_H
_geom_hbond_atom_site_label_A
_geom_hbond_site_symmetry_A
_geom_hbond_distance_DH
_geom_hbond_distance_HA
_geom_hbond_distance_DA
_geom_hbond_angle_DHA
N5 H5A O3 . 0.86 1.82 2.6645(16) 168.4
C13 H13B O5 3_666 0.96 2.42 3.340(2) 161.0
C13 H13C O1 2_545 0.96 2.42 3.160(2) 133.5
C15 H15 O2 2_645 0.93 2.29 3.021(2) 134.5
C16 H16 O6 3_766 0.93 2.58 3.323(2) 137.7
C17 H17 O1 4_666 0.93 2.52 3.303(2) 142.6

loop_
_geom_torsion_atom_site_label_1
_geom_torsion_atom_site_label_2
_geom_torsion_atom_site_label_3
_geom_torsion_atom_site_label_4
_geom_torsion
C6 N1 C2 O1 -177.51(15)
C1 N1 C2 O1 1.1(2)
C6 N1 C2 N2 2.3(2)
C1 N1 C2 N2 -179.10(15)
C4 N2 C2 O1 178.35(15)
C3 N2 C2 O1 4.1(2)
C4 N2 C2 N1 -1.5(2)
C3 N2 C2 N1 -175.71(15)
C2 N2 C4 O3 -177.37(14)
C3 N2 C4 O3 -3.1(2)
C2 N2 C4 C5 1.8(2)
C3 N2 C4 C5 176.00(15)
O3 C4 C5 C6 176.28(14)
N2 C4 C5 C6 -2.8(2)
O3 C4 C5 C7 0.5(2)
N2 C4 C5 C7 -178.55(12)
C2 N1 C6 O2 177.41(14)
C1 N1 C6 O2 -1.2(2)
C2 N1 C6 C5 -3.3(2)
C1 N1 C6 C5 178.11(14)
C4 C5 C6 O2 -177.32(14)
C7 C5 C6 O2 -1.6(2)
C4 C5 C6 N1 3.4(2)
C7 C5 C6 N1 179.18(12)
C4 C5 C7 C12 133.84(15)
C6 C5 C7 C12 -41.96(19)
C4 C5 C7 C8 -42.2(2)
C6 C5 C7 C8 142.00(14)
C12 C7 C8 C9 -3.9(2)
C5 C7 C8 C9 172.31(14)
C12 C7 C8 N3 171.51(13)
C5 C7 C8 N3 -12.2(2)
O4 N3 C8 C9 134.74(15)
O5 N3 C8 C9 -41.7(2)
O4 N3 C8 C7 -41.1(2)
O5 N3 C8 C7 142.42(15)
C7 C8 C9 C10 2.6(2)
N3 C8 C9 C10 -173.16(14)
C8 C9 C10 C11 0.6(2)
C8 C9 C10 N4 -178.24(14)
O6 N4 C10 C9 -0.4(2)
O7 N4 C10 C9 179.87(15)
O6 N4 C10 C11 -179.24(17)
O7 N4 C10 C11 1.0(2)
C9 C10 C11 C12 -2.1(2)
N4 C10 C11 C12 176.75(14)
C10 C11 C12 C7 0.5(2)
C8 C7 C12 C11 2.4(2)
C5 C7 C12 C11 -174.04(13)
C15 N5 C14 C18 1.4(2)
C15 N5 C14 C13 -177.90(16)
C14 N5 C15 C16 -0.7(2)
N5 C15 C16 C17 -0.6(3)
C15 C16 C17 C18 1.1(3)
C16 C17 C18 C14 -0.4(3)
N5 C14 C18 C17 -0.8(3)
C13 C14 C18 C17 178.41(18)
